data_2310581
loop_
_publ_author_name
'Gatehouse, B.M.'
'Wadsley, A.D.'

_publ_section_title
;
 The crystal structure of the high temperature form of niobium pentoxide
;
_journal_name_full 'Acta Crystallographica (1,1948-23,1967)'
_journal_page_first 1545
_journal_page_last 1554
_journal_volume 17
_journal_year 1964
_chemical_formula_sum 'Nb2 O5'
_space_group_IT_number 3
_symmetry_space_group_name_Hall 'P 2y'
_symmetry_space_group_name_H-M 'P 1 2 1'
_cell_angle_alpha 90
_cell_angle_beta 119.83
_cell_angle_gamma 90
_cell_formula_units_Z 14
_cell_length_a 21.16
_cell_length_b 3.822
_cell_length_c 19.35
_cell_volume 1357.561
_citation_journal_id_ASTM ACCRA9
_cod_data_source_file Gatehouse_ACCRA9_1964_176.cif
_cod_data_source_block Nb2O5
_cod_database_code 2310581

loop_
_symmetry_equiv_pos_as_xyz
x,y,z
-x,y,-z

loop_
_atom_site_label
_atom_site_type_symbol
_atom_site_fract_x
_atom_site_fract_y
_atom_site_fract_z
_atom_site_occupancy
_atom_site_U_iso_or_equiv
O11 O-2 0.461 0 0.384 1 0.0
Nb14 Nb+5 0.899 0.5 0.1635 1 0.0
Nb13 Nb+5 0.7701 0.5 0.3513 1 0.0
Nb8 Nb+5 0.5635 0 0.0936 1 0.0
Nb10 Nb+5 0.0938 0.5 0.2007 1 0.0
O32 O-2 0.793 0.5 0.13 1 0.0
O20 O-2 0.965 0 0.389 1 0.0
O15 O-2 0.663 0 0.428 1 0.0
O1 O-2 0 0.5 0.5 1 0.0
O5 O-2 0.194 0 0.114 1 0.0
O21 O-2 0.056 0.5 0.075 1 0.0
Nb7 Nb+5 0.4331 0 0.2776 1 0.0
O12 O-2 0.46 0 0.037 1 0.0
O28 O-2 0.594 0.5 0.091 1 0.0
O8 O-2 0.33 0 0.249 1 0.0
O30 O-2 0.732 0.5 0.231 1 0.0
O24 O-2 0.194 0.5 0.215 1 0.0
O4 O-2 0.2 0 0.443 1 0.0
O7 O-2 0.26 0 0.014 1 0.0
Nb2 Nb+5 0.5 0 0.5 1 0.0
O14 O-2 0.59 0 0.198 1 0.0
O9 O-2 0.398 0 0.48 1 0.0
Nb6 Nb+5 0.3609 0 0.0447 1 0.0
O31 O-2 0.799 0.5 0.455 1 0.0
O2 O-2 0.5 0.5 0.5 1 0.0
O36 O-2 0 0.5 0.176 1 0.0
O17 O-2 0.743 0 0.34 1 0.0
O19 O-2 0.944 0 0.028 1 0.0
O35 O-2 0.933 0.5 0.265 1 0.0
O25 O-2 0.266 0.5 0.447 1 0.0
O34 O-2 0.845 0.5 0.029 1 0.0
O3 O-2 0.131 0 0.204 1 0.0
O6 O-2 0.261 0 0.341 1 0.0
Nb12 Nb+5 0.7028 0.5 0.1237 1 0.0
O13 O-2 0.535 0 0.295 1 0.0
Nb3 Nb+5 0.1623 0 0 1 0.0
O23 O-2 0.135 0.5 0.311 1 0.0
O10 O-2 0.407 0 0.155 1 0.0
O18 O-2 0.883 0 0.128 1 0.0
O33 O-2 0.862 0.5 0.365 1 0.0
Nb15 Nb+5 0.965 0.5 0.3891 1 0.0
Nb5 Nb+5 0.3017 0 0.4544 1 0.0
O22 O-2 0.068 0.5 0.406 1 0.0
O29 O-2 0.658 0.5 0.312 1 0.0
Nb4 Nb+5 0.2354 0 0.231 1 0.0
Nb9 Nb+5 0.6303 0 0.3239 1 0.0
O26 O-2 0.355 0.5 0.01 1 0.0
Nb11 Nb+5 0.1598 0.5 0.4245 1 0.0
O16 O-2 0.657 0 0.096 1 0.0
O27 O-2 0.426 0.5 0.241 1 0.0
Nb1 Nb+5 0 0.25 0 1 0.0
